data_7062661
loop_
_publ_author_name
'Iftime, Manuela-Maria'
'Ailiesei, Gabriela Liliana'
'Shova, Sergiu'
'Miron, Camelia'
'Tanaka, Hiromasa'
'Hori, Masaru'
'Marin, Luminita'

_publ_section_title
;
 New betulin imine derivatives with antioxidant and selective antitumor
 activity
;
_journal_issue 35
_journal_name_full 'New Journal of Chemistry'
_journal_page_first 16551
_journal_page_last 16563
_journal_paper_doi 10.1039/D3NJ02738D
_journal_volume 47
_journal_year 2023
_chemical_formula_moiety 'C35 H59 N O'
_chemical_formula_sum 'C35 H59 N O'
_chemical_formula_weight 509.83
_space_group_crystal_system orthorhombic
_space_group_IT_number 18
_space_group_name_Hall 'P 2 2ab'
_space_group_name_H-M_alt 'P 21 21 2'
_atom_sites_solution_hydrogens mixed
_atom_sites_solution_primary dual
_audit_creation_date 2023-07-23
_audit_creation_method
;
Olex2 1.3
(compiled 2020.11.12 svn.r5f609507 for OlexSys, GUI svn.r6408)
;
_audit_update_record
;
2023-07-25 deposited with the CCDC.	2023-08-07 downloaded from the CCDC.
;
_cell_angle_alpha 90
_cell_angle_beta 90
_cell_angle_gamma 90
_cell_formula_units_Z 4
_cell_length_a 37.2840(16)
_cell_length_b 12.3609(5)
_cell_length_c 6.9822(3)
_cell_measurement_reflns_used 3172
_cell_measurement_temperature 293(2)
_cell_measurement_theta_max 22.9490
_cell_measurement_theta_min 1.8430
_cell_volume 3217.8(2)
_computing_cell_refinement 'CrysAlisPro 1.171.42.73a (Rigaku OD, 2022)'
_computing_data_collection 'CrysAlisPro 1.171.42.73a (Rigaku OD, 2022)'
_computing_data_reduction 'CrysAlisPro 1.171.42.73a (Rigaku OD, 2022)'
_computing_molecular_graphics 'Olex2 1.3 (Dolomanov et al., 2009)'
_computing_publication_material 'Olex2 1.3 (Dolomanov et al., 2009)'
_computing_structure_refinement 'SHELXL 2018/3 (Sheldrick, 2015)'
_computing_structure_solution 'SHELXT  (Sheldrick, 2015)'
_diffrn_ambient_temperature 293(2)
_diffrn_detector 'CCD plate'
_diffrn_detector_area_resol_mean 16.1593
_diffrn_detector_type Eos
_diffrn_measured_fraction_theta_full 1.000
_diffrn_measured_fraction_theta_max 0.878
_diffrn_measurement_details
;
List of Runs (angles in degrees, time in seconds):

  # Type    Start    End  Width  t~exp~   \w     \q     \k     \f   Frames
#--------------------------------------------------------------------------
  1  \w    -87.00 -33.75   0.75   20.00    --  -20.27 138.00 -41.00   71
  2  \w    -35.00  85.00   0.75   20.00    --   22.46   3.00 -39.00  160
  3  \w    -94.00 -61.75   0.75   20.00    --  -20.27-178.00-180.00   43
;
_diffrn_measurement_device 'four-circle diffractometer'
_diffrn_measurement_device_type 'Xcalibur, Eos'
_diffrn_measurement_method '\w scans'
_diffrn_orient_matrix_type 'CrysAlisPro convention (1999,Acta A55,543-557)'
_diffrn_orient_matrix_UB_11 -0.0181390000
_diffrn_orient_matrix_UB_12 -0.0171960000
_diffrn_orient_matrix_UB_13 -0.0025359000
_diffrn_orient_matrix_UB_21 -0.0056874000
_diffrn_orient_matrix_UB_22 0.0547537000
_diffrn_orient_matrix_UB_23 -0.0013270000
_diffrn_orient_matrix_UB_31 0.0005351000
_diffrn_orient_matrix_UB_32 -0.0002725000
_diffrn_orient_matrix_UB_33 -0.1015678000
_diffrn_radiation_monochromator graphite
_diffrn_radiation_probe x-ray
_diffrn_radiation_type 'Mo K\a'
_diffrn_radiation_wavelength 0.71073
_diffrn_reflns_av_R_equivalents 0.0239
_diffrn_reflns_av_unetI/netI 0.0638
_diffrn_reflns_Laue_measured_fraction_full 1.000
_diffrn_reflns_Laue_measured_fraction_max 0.878
_diffrn_reflns_limit_h_max 31
_diffrn_reflns_limit_h_min -46
_diffrn_reflns_limit_k_max 15
_diffrn_reflns_limit_k_min -14
_diffrn_reflns_limit_l_max 5
_diffrn_reflns_limit_l_min -8
_diffrn_reflns_number 12440
_diffrn_reflns_point_group_measured_fraction_full 1.000
_diffrn_reflns_point_group_measured_fraction_max 0.867
_diffrn_reflns_theta_full 25.242
_diffrn_reflns_theta_max 28.740
_diffrn_reflns_theta_min 1.736
_diffrn_source 'fine-focus sealed X-ray tube'
_diffrn_source_type 'Enhance (Mo) X-ray Source'
_exptl_absorpt_coefficient_mu 0.061
_exptl_absorpt_correction_T_max 1.00000
_exptl_absorpt_correction_T_min 0.78916
_exptl_absorpt_correction_type multi-scan
_exptl_absorpt_process_details
;
CrysAlisPro 1.171.42.73a (Rigaku Oxford Diffraction, 2022)
Empirical absorption correction using spherical harmonics,
implemented in SCALE3 ABSPACK scaling algorithm.
;
_exptl_crystal_colour 'clear light colourless'
_exptl_crystal_colour_lustre clear
_exptl_crystal_colour_modifier light
_exptl_crystal_colour_primary colourless
_exptl_crystal_density_diffrn 1.052
_exptl_crystal_description prism
_exptl_crystal_F_000 1136
_exptl_crystal_size_max 0.25
_exptl_crystal_size_mid 0.15
_exptl_crystal_size_min 0.15
_refine_diff_density_max 0.232
_refine_diff_density_min -0.223
_refine_diff_density_rms 0.040
_refine_ls_abs_structure_details
;
 Flack x determined using 1105 quotients [(I+)-(I-)]/[(I+)+(I-)]
 (Parsons, Flack and Wagner, Acta Cryst. B69 (2013) 249-259).
;
_refine_ls_abs_structure_Flack -0.5(10)
_refine_ls_extinction_method none
_refine_ls_goodness_of_fit_ref 0.993
_refine_ls_hydrogen_treatment constr
_refine_ls_matrix_type full
_refine_ls_number_parameters 327
_refine_ls_number_reflns 7245
_refine_ls_number_restraints 3
_refine_ls_restrained_S_all 0.993
_refine_ls_R_factor_all 0.1346
_refine_ls_R_factor_gt 0.0822
_refine_ls_shift/su_max 0.001
_refine_ls_shift/su_mean 0.000
_refine_ls_structure_factor_coef Fsqd
_refine_ls_weighting_details 'w=1/[\s^2^(Fo^2^)+(0.1134P)^2^+0.4341P] where P=(Fo^2^+2Fc^2^)/3'
_refine_ls_weighting_scheme calc
_refine_ls_wR_factor_gt 0.1964
_refine_ls_wR_factor_ref 0.2361
_reflns_Friedel_coverage 0.739
_reflns_Friedel_fraction_full 1.000
_reflns_Friedel_fraction_max 0.851
_reflns_number_gt 4205
_reflns_number_total 7245
_reflns_threshold_expression 'I > 2\s(I)'
_cod_data_source_file d3nj02738d2.cif
_cod_data_source_block shi_6129_miha_auto
_cod_depositor_comments 'Adding full bibliography for 7062660--7062662.cif.'
_cod_database_code 7062661
_shelx_shelxl_version_number 2018/3
_chemical_oxdiff_formula C20H10N2O2
_shelx_space_group_comment
;
The symmetry employed for this shelxl refinement is uniquely defined
by the following loop, which should always be used as a source of
symmetry information in preference to the above space-group names.
They are only intended as comments.
;
_shelx_estimated_absorpt_t_max 0.991
_shelx_estimated_absorpt_t_min 0.985
_reflns_odcompleteness_completeness 99.95
_reflns_odcompleteness_iscentric 1
_reflns_odcompleteness_theta 26.32
_olex2_refinement_description
;
1. Fixed Uiso
 At 1.2 times of:
  All C(H) groups, All C(H,H) groups, All C(H,H,H,H) groups
 At 1.5 times of:
  All C(H,H,H) groups, All O(H) groups
2. Restrained distances
 C29-C30X \\sim C29-C30
 with sigma of 0.0001
 C32-C31X \\sim C32X-C31
 with sigma of 0.0001
 C31X-C30X \\sim C31-C30
 with sigma of 0.0001
3. Others
 Fixed Sof: C30X(0.5) H30A(0.5) H30B(0.5) C32(0.5) H32A(0.5) H32B(0.5)
 H32C(0.5) C30(0.5) H30C(0.5) H30D(0.5) C32X(0.5) H32D(0.5) H32E(0.5) H32F(0.5)
 H29A(0.5) H29B(0.5) H29C(0.5) H29D(0.5) C31X(0.5) H31A(0.5) H31B(0.5) C31(0.5)
 H31C(0.5) H31D(0.5)
4.a Riding coordinates:
 O1(H1), C35(H35A,H35B,H35C), C30X(H30A,H30B), C32(H32A,H32B,H32C), C8(H8A,H8B,
 H8C), C30(H30C,H30D), C32X(H32D,H32E,H32F), C19(H19A,H19B,H19C), C34(H34A,
 H34B), C29(H29A,H29B), C29(H29C,H29D), C31X(H31A,H31B), C31(H31C,H31D),
 C14(H14A,H14B,H14C), C7(H7A,H7B,H7C)
4.b Ternary CH refined with riding coordinates:
 C26(H26), C5(H5), C13(H13), C3(H3), C16(H16), C23(H23)
4.c Secondary CH2 refined with riding coordinates:
 C2(H2A,H2B), C28(H28A,H28B), C10(H10A,H10B), C20(H20A,H20B), C1(H1A,H1B),
 C11(H11A,H11B), C25(H25A,H25B), C24(H24A,H24B), C17(H17A,H17B), C18(H18A,H18B),
  C21(H21A,H21B)
4.d Aromatic/amide H refined with riding coordinates:
 C27(H27)
4.e Idealised Me refined as rotating group:
 C9(H9A,H9B,H9C)
;
_olex2_submission_special_instructions 'No special instructions were received'
_oxdiff_exptl_absorpt_empirical_details
;
Empirical correction (ABSPACK) includes:
- Absorption correction using spherical harmonics
- Frame scaling
;
_oxdiff_exptl_absorpt_empirical_full_max 1.165
_oxdiff_exptl_absorpt_empirical_full_min 0.757

loop_
_space_group_symop_operation_xyz
'x, y, z'
'-x, -y, z'
'-x+1/2, y+1/2, -z'
'x+1/2, -y+1/2, -z'

loop_
_atom_site_label
_atom_site_type_symbol
_atom_site_fract_x
_atom_site_fract_y
_atom_site_fract_z
_atom_site_U_iso_or_equiv
_atom_site_adp_type
_atom_site_occupancy
_atom_site_site_symmetry_order
_atom_site_calc_flag
_atom_site_refinement_flags_posn
_atom_site_refinement_flags_adp
_atom_site_refinement_flags_occupancy
_atom_site_disorder_assembly
_atom_site_disorder_group
O1 O 0.12224(9) 0.6571(3) 0.6602(5) 0.0783(11) Uani 1 1 d . . . . .
H1 H 0.115404 0.689197 0.564071 0.117 Uiso 1 1 d R U . . .
N1 N 0.40568(13) 0.2938(4) 0.6859(7) 0.0767(13) Uani 1 1 d . . . . .
C26 C 0.41861(14) 0.6253(5) 0.8338(9) 0.0710(15) Uani 1 1 d . . . . .
H26 H 0.413761 0.585447 0.952408 0.085 Uiso 1 1 calc R U . . .
C6 C 0.23222(11) 0.5608(3) 0.7810(5) 0.0436(10) Uani 1 1 d . . . . .
C2 C 0.17545(13) 0.6746(4) 0.8455(7) 0.0630(13) Uani 1 1 d . . . . .
H2A H 0.166018 0.625412 0.941270 0.076 Uiso 1 1 calc R U . . .
H2B H 0.167750 0.747190 0.878684 0.076 Uiso 1 1 calc R U . . .
C35 C 0.4219(3) 0.8193(6) 0.7146(18) 0.160(4) Uani 1 1 d . . . . .
H35A H 0.444057 0.806668 0.648222 0.240 Uiso 1 1 d R U . . .
H35B H 0.421537 0.892118 0.762612 0.240 Uiso 1 1 d R U . . .
H35C H 0.402197 0.809058 0.628062 0.240 Uiso 1 1 d R U . . .
C28 C 0.4093(2) 0.2157(6) 0.8461(12) 0.107(2) Uani 1 1 d . . . . .
H28A H 0.406746 0.254333 0.966255 0.128 Uiso 1 1 calc R U . . .
H28B H 0.389872 0.163524 0.838317 0.128 Uiso 1 1 calc R U . . .
C5 C 0.21353(11) 0.5290(3) 0.5901(5) 0.0440(10) Uani 1 1 d . . . . .
H5 H 0.220679 0.586206 0.500737 0.053 Uiso 1 1 calc R U . . .
C30X C 0.4591(2) 0.1193(6) 1.0156(5) 0.184(9) Uiso 0.5 1 d D . P A 2
H30A H 0.482274 0.092639 0.973440 0.221 Uiso 0.5 1 d R U P A 2
H30B H 0.445594 0.055869 1.054060 0.221 Uiso 0.5 1 d R U P A 2
C12 C 0.29266(11) 0.4844(3) 0.6294(5) 0.0436(10) Uani 1 1 d . . . . .
C32 C 0.4911(2) 0.2733(5) 1.255(3) 0.32(2) Uiso 0.5 1 d D . P A 2
H32A H 0.486958 0.275489 1.390264 0.475 Uiso 0.5 1 d R U P A 2
H32B H 0.483808 0.340679 1.198404 0.475 Uiso 0.5 1 d R U P A 2
H32C H 0.516128 0.261549 1.230454 0.475 Uiso 0.5 1 d R U P A 2
C10 C 0.23044(13) 0.4270(4) 0.5070(6) 0.0548(12) Uani 1 1 d . . . . .
H10A H 0.228628 0.368497 0.599062 0.066 Uiso 1 1 calc R U . . .
H10B H 0.217622 0.405711 0.392131 0.066 Uiso 1 1 calc R U . . .
C8 C 0.15896(14) 0.5205(6) 0.3768(7) 0.0775(17) Uani 1 1 d . . . . .
H8A H 0.170617 0.574052 0.299096 0.116 Uiso 1 1 d R U . . .
H8B H 0.133457 0.530472 0.370306 0.116 Uiso 1 1 d R U . . .
H8C H 0.164987 0.449642 0.330536 0.116 Uiso 1 1 d R U . . .
C15 C 0.33062(12) 0.5277(4) 0.5555(6) 0.0445(10) Uani 1 1 d . . . . .
C33 C 0.41846(16) 0.7433(6) 0.8786(13) 0.094(2) Uani 1 1 d . . . . .
C13 C 0.27278(11) 0.5795(4) 0.7330(5) 0.0440(10) Uani 1 1 d . . . . .
H13 H 0.272961 0.639188 0.640668 0.053 Uiso 1 1 calc R U . . .
C30 C 0.47162(15) 0.2187(6) 0.9237(6) 0.122(5) Uiso 0.5 1 d D . P A 1
H30C H 0.473724 0.283336 0.845792 0.147 Uiso 0.5 1 d R U P A 1
H30D H 0.492874 0.175186 0.901462 0.147 Uiso 0.5 1 d R U P A 1
C20 C 0.34973(13) 0.4389(4) 0.4384(7) 0.0575(12) Uani 1 1 d . . . . .
H20A H 0.347206 0.370589 0.505608 0.069 Uiso 1 1 calc R U . . .
H20B H 0.337686 0.431643 0.315961 0.069 Uiso 1 1 calc R U . . .
C32X C 0.4845(4) 0.1600(6) 1.2935(10) 0.34(2) Uiso 0.5 1 d D . P A 1
H32D H 0.508308 0.136001 1.261496 0.504 Uiso 0.5 1 d R U P A 1
H32E H 0.468658 0.098861 1.297676 0.504 Uiso 0.5 1 d R U P A 1
H32F H 0.484908 0.194701 1.416456 0.504 Uiso 0.5 1 d R U P A 1
C3 C 0.16047(12) 0.6450(4) 0.6530(7) 0.0556(12) Uani 1 1 d . . . . .
H3 H 0.169689 0.697374 0.559866 0.067 Uiso 1 1 calc R U . . .
C1 C 0.21629(13) 0.6697(4) 0.8479(7) 0.0587(12) Uani 1 1 d . . . . .
H1A H 0.224528 0.684094 0.977148 0.070 Uiso 1 1 calc R U . . .
H1B H 0.225521 0.726743 0.766133 0.070 Uiso 1 1 calc R U . . .
C16 C 0.35273(12) 0.5622(4) 0.7357(6) 0.0511(11) Uani 1 1 d . . . . .
H16 H 0.353545 0.499106 0.820497 0.061 Uiso 1 1 calc R U . . .
C23 C 0.39144(13) 0.5868(4) 0.6790(7) 0.0586(12) Uani 1 1 d . . . . .
H23 H 0.390671 0.642633 0.579480 0.070 Uiso 1 1 calc R U . . .
C22 C 0.40904(13) 0.4859(4) 0.5897(7) 0.0631(13) Uani 1 1 d . . . . .
C9 C 0.22590(14) 0.4786(5) 0.9445(6) 0.0656(14) Uani 1 1 d . . . . .
H9A H 0.203009 0.492150 1.002745 0.098 Uiso 1 1 calc R U . . .
H9B H 0.244459 0.486057 1.038868 0.098 Uiso 1 1 calc R U . . .
H9C H 0.226292 0.406484 0.893416 0.098 Uiso 1 1 calc R U . . .
C11 C 0.26956(13) 0.4472(4) 0.4590(6) 0.0548(12) Uani 1 1 d . . . . .
H11A H 0.270822 0.501724 0.359421 0.066 Uiso 1 1 calc R U . . .
H11B H 0.279726 0.381011 0.407624 0.066 Uiso 1 1 calc R U . . .
C25 C 0.45548(16) 0.5873(6) 0.7542(11) 0.095(2) Uani 1 1 d . . . . .
H25A H 0.470712 0.649215 0.728305 0.114 Uiso 1 1 calc R U . . .
H25B H 0.467462 0.541254 0.846737 0.114 Uiso 1 1 calc R U . . .
C19 C 0.32616(13) 0.6257(4) 0.4206(6) 0.0577(12) Uani 1 1 d . . . . .
H19A H 0.308318 0.609844 0.325655 0.087 Uiso 1 1 d R U . . .
H19B H 0.348628 0.640584 0.358855 0.087 Uiso 1 1 d R U . . .
H19C H 0.318868 0.687664 0.493734 0.087 Uiso 1 1 d R U . . .
C24 C 0.44821(14) 0.5243(6) 0.5685(10) 0.0844(18) Uani 1 1 d . . . . .
H24A H 0.464387 0.463228 0.556513 0.101 Uiso 1 1 calc R U . . .
H24B H 0.450935 0.570626 0.457340 0.101 Uiso 1 1 calc R U . . .
C17 C 0.33347(12) 0.6514(4) 0.8457(7) 0.0572(12) Uani 1 1 d . . . . .
H17A H 0.332601 0.716039 0.767202 0.069 Uiso 1 1 calc R U . . .
H17B H 0.347046 0.668312 0.960403 0.069 Uiso 1 1 calc R U . . .
C34 C 0.4174(2) 0.7770(8) 1.0584(15) 0.143(4) Uani 1 1 d . . . . .
H34A H 0.418312 0.850375 1.087611 0.171 Uiso 1 1 d R U . . .
H34B H 0.415352 0.726255 1.156111 0.171 Uiso 1 1 d R U . . .
C18 C 0.29537(12) 0.6198(5) 0.9025(6) 0.0606(13) Uani 1 1 d . . . . .
H18A H 0.283608 0.681974 0.959386 0.073 Uiso 1 1 calc R U . . .
H18B H 0.296477 0.563370 0.998899 0.073 Uiso 1 1 calc R U . . .
C29 C 0.4427(2) 0.1587(4) 0.8469(11) 0.176(4) Uiso 1 1 d D . . . .
H29A H 0.439802 0.096123 0.929294 0.211 Uiso 0.5 1 d R U P A 1
H29B H 0.447262 0.132453 0.718254 0.211 Uiso 0.5 1 d R U P A 1
H29C H 0.438602 0.095123 0.768554 0.211 Uiso 0.5 1 d R U P A 2
H29D H 0.460212 0.202443 0.779174 0.211 Uiso 0.5 1 d R U P A 2
C4 C 0.17171(13) 0.5321(4) 0.5858(6) 0.0553(12) Uani 1 1 d . . . . .
C31X C 0.4685(2) 0.1649(4) 1.2012(7) 0.199(11) Uiso 0.5 1 d D . P A 2
H31A H 0.475077 0.105367 1.284569 0.238 Uiso 0.5 1 d R U P A 2
H31B H 0.444437 0.184367 1.241099 0.238 Uiso 0.5 1 d R U P A 2
C27 C 0.40922(15) 0.3915(5) 0.7281(8) 0.0714(15) Uani 1 1 d . . . . .
H27 H 0.412250 0.407887 0.857060 0.086 Uiso 1 1 calc R U . . .
C31 C 0.4710(4) 0.2427(6) 1.1278(5) 0.186(9) Uiso 0.5 1 d D . P A 1
H31C H 0.446525 0.261976 1.159510 0.223 Uiso 0.5 1 d R U P A 1
H31D H 0.485315 0.307976 1.140090 0.223 Uiso 0.5 1 d R U P A 1
C14 C 0.29779(13) 0.3857(4) 0.7632(7) 0.0603(13) Uani 1 1 d . . . . .
H14A H 0.317765 0.343403 0.719664 0.090 Uiso 1 1 d R U . . .
H14B H 0.276465 0.342193 0.761394 0.090 Uiso 1 1 d R U . . .
H14C H 0.302225 0.410383 0.891344 0.090 Uiso 1 1 d R U . . .
C21 C 0.38997(13) 0.4594(5) 0.4015(7) 0.0669(14) Uani 1 1 d . . . . .
H21A H 0.400705 0.395597 0.344370 0.080 Uiso 1 1 calc R U . . .
H21B H 0.392762 0.519126 0.312720 0.080 Uiso 1 1 calc R U . . .
C7 C 0.15289(15) 0.4424(4) 0.7024(8) 0.0713(15) Uani 1 1 d . . . . .
H7A H 0.163694 0.373879 0.673430 0.107 Uiso 1 1 d R U . . .
H7B H 0.127894 0.440379 0.669280 0.107 Uiso 1 1 d R U . . .
H7C H 0.155364 0.457219 0.836700 0.107 Uiso 1 1 d R U . . .

loop_
_atom_site_aniso_label
_atom_site_aniso_U_11
_atom_site_aniso_U_22
_atom_site_aniso_U_33
_atom_site_aniso_U_23
_atom_site_aniso_U_13
_atom_site_aniso_U_12
O1 0.050(2) 0.106(3) 0.078(2) 0.009(2) 0.0048(17) 0.015(2)
N1 0.065(3) 0.075(3) 0.090(3) 0.000(3) -0.003(2) -0.002(3)
C26 0.057(3) 0.071(4) 0.086(4) -0.015(3) -0.011(3) 0.002(3)
C6 0.049(2) 0.047(2) 0.035(2) 0.0008(17) 0.0027(17) 0.004(2)
C2 0.057(3) 0.066(3) 0.066(3) -0.014(3) 0.008(2) 0.010(3)
C35 0.148(8) 0.078(5) 0.253(13) 0.013(7) -0.069(8) -0.017(6)
C28 0.104(5) 0.089(5) 0.127(6) 0.009(4) -0.027(4) 0.008(4)
C5 0.049(2) 0.046(3) 0.036(2) 0.0048(17) 0.0008(17) -0.001(2)
C12 0.048(2) 0.046(2) 0.037(2) 0.0007(17) -0.0008(17) 0.003(2)
C10 0.057(3) 0.053(3) 0.054(3) -0.014(2) 0.000(2) -0.005(2)
C8 0.051(3) 0.118(5) 0.064(3) -0.013(3) -0.007(2) 0.001(3)
C15 0.047(2) 0.046(2) 0.040(2) -0.0004(18) -0.0018(18) 0.004(2)
C33 0.049(3) 0.087(5) 0.148(6) -0.029(5) -0.014(4) -0.005(3)
C13 0.052(3) 0.047(2) 0.033(2) 0.0011(17) 0.0002(18) 0.001(2)
C20 0.054(3) 0.067(3) 0.052(3) -0.016(2) 0.003(2) 0.002(2)
C3 0.044(2) 0.065(3) 0.058(3) 0.009(2) 0.007(2) 0.006(2)
C1 0.060(3) 0.061(3) 0.055(3) -0.017(2) 0.001(2) 0.002(2)
C16 0.050(3) 0.060(3) 0.043(2) 0.005(2) -0.0073(19) 0.003(2)
C23 0.050(3) 0.058(3) 0.067(3) -0.003(2) -0.002(2) -0.001(2)
C22 0.048(3) 0.071(3) 0.070(3) -0.006(3) 0.005(2) 0.008(3)
C9 0.066(3) 0.087(4) 0.044(2) 0.019(2) 0.007(2) 0.003(3)
C11 0.059(3) 0.054(3) 0.051(2) -0.012(2) 0.002(2) 0.000(2)
C25 0.054(3) 0.092(5) 0.140(6) -0.021(4) -0.008(4) 0.005(3)
C19 0.059(3) 0.067(3) 0.046(3) 0.004(2) 0.005(2) -0.006(3)
C24 0.050(3) 0.094(5) 0.110(5) -0.017(4) 0.011(3) -0.006(3)
C17 0.053(3) 0.066(3) 0.052(3) -0.013(2) -0.006(2) 0.000(2)
C34 0.091(6) 0.139(8) 0.197(10) -0.093(8) 0.027(6) -0.024(5)
C18 0.056(3) 0.082(4) 0.044(2) -0.017(2) -0.002(2) 0.000(3)
C4 0.052(3) 0.068(3) 0.046(2) -0.002(2) 0.008(2) -0.007(2)
C27 0.065(3) 0.071(4) 0.077(4) -0.009(3) -0.006(3) 0.010(3)
C14 0.058(3) 0.056(3) 0.067(3) 0.017(2) 0.001(2) 0.009(2)
C21 0.059(3) 0.077(4) 0.064(3) -0.009(3) 0.017(2) 0.006(3)
C7 0.062(3) 0.070(4) 0.081(4) 0.006(3) 0.011(3) -0.017(3)

loop_
_atom_type_symbol
_atom_type_description
_atom_type_scat_dispersion_real
_atom_type_scat_dispersion_imag
_atom_type_scat_source
C C 0.0033 0.0016 'International Tables Vol C Tables 4.2.6.8 and 6.1.1.4'
H H 0.0000 0.0000 'International Tables Vol C Tables 4.2.6.8 and 6.1.1.4'
N N 0.0061 0.0033 'International Tables Vol C Tables 4.2.6.8 and 6.1.1.4'
O O 0.0106 0.0060 'International Tables Vol C Tables 4.2.6.8 and 6.1.1.4'

loop_
_geom_angle_atom_site_label_1
_geom_angle_atom_site_label_2
_geom_angle_atom_site_label_3
_geom_angle
_geom_angle_site_symmetry_1
_geom_angle_site_symmetry_3
_geom_angle_publ_flag
C3 O1 H1 109.3 . . ?
C27 N1 C28 116.2(5) . . ?
C33 C26 H26 108.3 . . ?
C33 C26 C23 116.3(5) . . ?
C33 C26 C25 111.9(5) . . ?
C23 C26 H26 108.3 . . ?
C25 C26 H26 108.3 . . ?
C25 C26 C23 103.6(5) . . ?
C5 C6 C13 106.6(3) . . ?
C1 C6 C5 107.9(3) . . ?
C1 C6 C13 107.9(3) . . ?
C1 C6 C9 106.9(4) . . ?
C9 C6 C5 113.5(4) . . ?
C9 C6 C13 113.7(3) . . ?
H2A C2 H2B 107.9 . . ?
C3 C2 H2A 109.2 . . ?
C3 C2 H2B 109.2 . . ?
C3 C2 C1 111.8(4) . . ?
C1 C2 H2A 109.2 . . ?
C1 C2 H2B 109.2 . . ?
H35A C35 H35B 109.5 . . ?
H35A C35 H35C 109.5 . . ?
H35B C35 H35C 109.4 . . ?
C33 C35 H35A 110.1 . . ?
C33 C35 H35B 108.8 . . ?
C33 C35 H35C 109.6 . . ?
N1 C28 H28A 108.8 . . ?
N1 C28 H28B 108.8 . . ?
H28A C28 H28B 107.7 . . ?
C29 C28 N1 113.6(7) . . ?
C29 C28 H28A 108.8 . . ?
C29 C28 H28B 108.8 . . ?
C6 C5 H5 104.0 . . ?
C6 C5 C4 117.3(3) . . ?
C10 C5 C6 110.5(3) . . ?
C10 C5 H5 104.0 . . ?
C10 C5 C4 115.2(4) . . ?
C4 C5 H5 104.0 . . ?
H30A C30X H30B 105.8 . . ?
C29 C30X H30A 104.4 . . ?
C29 C30X H30B 106.6 . . ?
C29 C30X C31X 135.5(7) . . ?
C31X C30X H30A 100.8 . . ?
C31X C30X H30B 101.1 . . ?
C13 C12 C15 108.4(3) . . ?
C11 C12 C15 110.2(3) . . ?
C11 C12 C13 108.4(3) . . ?
C11 C12 C14 107.5(4) . . ?
C14 C12 C15 110.5(3) . . ?
C14 C12 C13 111.8(3) . . ?
H32A C32 H32B 109.5 . . ?
H32A C32 H32C 109.4 . . ?
H32B C32 H32C 109.5 . . ?
C31X C32 H32A 99.6 . . ?
C31X C32 H32B 118.4 . . ?
C31X C32 H32C 109.8 . . ?
C5 C10 H10A 109.6 . . ?
C5 C10 H10B 109.6 . . ?
H10A C10 H10B 108.1 . . ?
C11 C10 C5 110.2(4) . . ?
C11 C10 H10A 109.6 . . ?
C11 C10 H10B 109.6 . . ?
H8A C8 H8B 109.5 . . ?
H8A C8 H8C 109.5 . . ?
H8B C8 H8C 109.5 . . ?
C4 C8 H8A 109.3 . . ?
C4 C8 H8B 109.8 . . ?
C4 C8 H8C 109.3 . . ?
C20 C15 C12 109.9(3) . . ?
C20 C15 C16 112.1(4) . . ?
C16 C15 C12 107.4(3) . . ?
C19 C15 C12 111.4(3) . . ?
C19 C15 C20 106.6(3) . . ?
C19 C15 C16 109.5(4) . . ?
C35 C33 C26 117.2(7) . . ?
C34 C33 C26 120.5(8) . . ?
C34 C33 C35 122.3(8) . . ?
C6 C13 C12 116.4(3) . . ?
C6 C13 H13 105.0 . . ?
C12 C13 H13 105.0 . . ?
C18 C13 C6 114.3(3) . . ?
C18 C13 C12 109.9(4) . . ?
C18 C13 H13 105.0 . . ?
H30C C30 H30D 107.5 . . ?
C29 C30 H30C 106.3 . . ?
C29 C30 H30D 105.7 . . ?
C29 C30 C31 117.8(7) . . ?
C31 C30 H30C 112.4 . . ?
C31 C30 H30D 106.4 . . ?
C15 C20 H20A 108.6 . . ?
C15 C20 H20B 108.6 . . ?
H20A C20 H20B 107.5 . . ?
C21 C20 C15 114.9(4) . . ?
C21 C20 H20A 108.6 . . ?
C21 C20 H20B 108.6 . . ?
H32D C32X H32E 109.5 . . ?
H32D C32X H32F 109.4 . . ?
H32E C32X H32F 109.5 . . ?
C31 C32X H32D 108.3 . . ?
C31 C32X H32E 109.0 . . ?
C31 C32X H32F 111.1 . . ?
O1 C3 C2 108.3(4) . . ?
O1 C3 H3 107.6 . . ?
O1 C3 C4 112.2(4) . . ?
C2 C3 H3 107.6 . . ?
C2 C3 C4 113.3(4) . . ?
C4 C3 H3 107.6 . . ?
C6 C1 H1A 108.6 . . ?
C6 C1 H1B 108.6 . . ?
C2 C1 C6 114.6(4) . . ?
C2 C1 H1A 108.6 . . ?
C2 C1 H1B 108.6 . . ?
H1A C1 H1B 107.6 . . ?
C15 C16 H16 106.6 . . ?
C23 C16 C15 110.1(4) . . ?
C23 C16 H16 106.6 . . ?
C17 C16 C15 110.8(3) . . ?
C17 C16 H16 106.6 . . ?
C17 C16 C23 115.6(4) . . ?
C26 C23 H23 107.2 . . ?
C16 C23 C26 119.7(4) . . ?
C16 C23 H23 107.2 . . ?
C16 C23 C22 110.3(4) . . ?
C22 C23 C26 104.6(4) . . ?
C22 C23 H23 107.2 . . ?
C23 C22 C24 101.1(4) . . ?
C27 C22 C23 111.5(4) . . ?
C27 C22 C24 107.1(5) . . ?
C27 C22 C21 112.6(5) . . ?
C21 C22 C23 108.8(4) . . ?
C21 C22 C24 115.1(4) . . ?
C6 C9 H9A 109.5 . . ?
C6 C9 H9B 109.5 . . ?
C6 C9 H9C 109.5 . . ?
H9A C9 H9B 109.5 . . ?
H9A C9 H9C 109.5 . . ?
H9B C9 H9C 109.5 . . ?
C12 C11 H11A 108.6 . . ?
C12 C11 H11B 108.6 . . ?
C10 C11 C12 114.6(4) . . ?
C10 C11 H11A 108.6 . . ?
C10 C11 H11B 108.6 . . ?
H11A C11 H11B 107.6 . . ?
C26 C25 H25A 110.2 . . ?
C26 C25 H25B 110.2 . . ?
H25A C25 H25B 108.5 . . ?
C24 C25 C26 107.4(4) . . ?
C24 C25 H25A 110.2 . . ?
C24 C25 H25B 110.2 . . ?
C15 C19 H19A 109.7 . . ?
C15 C19 H19B 109.3 . . ?
C15 C19 H19C 109.4 . . ?
H19A C19 H19B 109.5 . . ?
H19A C19 H19C 109.5 . . ?
H19B C19 H19C 109.4 . . ?
C22 C24 H24A 111.0 . . ?
C22 C24 H24B 111.0 . . ?
C25 C24 C22 104.0(5) . . ?
C25 C24 H24A 111.0 . . ?
C25 C24 H24B 111.0 . . ?
H24A C24 H24B 109.0 . . ?
C16 C17 H17A 109.1 . . ?
C16 C17 H17B 109.1 . . ?
C16 C17 C18 112.6(4) . . ?
H17A C17 H17B 107.8 . . ?
C18 C17 H17A 109.1 . . ?
C18 C17 H17B 109.1 . . ?
C33 C34 H34A 120.9 . . ?
C33 C34 H34B 119.1 . . ?
H34A C34 H34B 120.0 . . ?
C13 C18 H18A 108.9 . . ?
C13 C18 H18B 108.9 . . ?
C17 C18 C13 113.2(4) . . ?
C17 C18 H18A 108.9 . . ?
C17 C18 H18B 108.9 . . ?
H18A C18 H18B 107.8 . . ?
C28 C29 H29A 107.2 . . ?
C28 C29 H29B 108.2 . . ?
C28 C29 H29C 104.9 . . ?
C28 C29 H29D 108.0 . . ?
C30X C29 C28 123.3(8) . . ?
C30X C29 H29C 105.1 . . ?
C30X C29 H29D 108.0 . . ?
C30 C29 C28 114.0(6) . . ?
C30 C29 H29A 106.2 . . ?
C30 C29 H29B 113.2 . . ?
H29A C29 H29B 107.6 . . ?
H29C C29 H29D 106.5 . . ?
C8 C4 C5 108.9(4) . . ?
C8 C4 C7 107.0(4) . . ?
C3 C4 C5 106.9(4) . . ?
C3 C4 C8 106.9(4) . . ?
C3 C4 C7 111.6(4) . . ?
C7 C4 C5 115.2(4) . . ?
C30X C31X C32 130.4(9) . . ?
C30X C31X H31A 107.5 . . ?
C30X C31X H31B 97.4 . . ?
C32 C31X H31A 111.0 . . ?
C32 C31X H31B 102.0 . . ?
H31A C31X H31B 104.4 . . ?
N1 C27 C22 126.4(5) . . ?
N1 C27 H27 116.8 . . ?
C22 C27 H27 116.8 . . ?
C30 C31 C32X 124.3(6) . . ?
C30 C31 H31C 106.7 . . ?
C30 C31 H31D 104.4 . . ?
C32X C31 H31C 106.5 . . ?
C32X C31 H31D 106.9 . . ?
H31C C31 H31D 107.0 . . ?
C12 C14 H14A 109.5 . . ?
C12 C14 H14B 109.4 . . ?
C12 C14 H14C 109.5 . . ?
H14A C14 H14B 109.5 . . ?
H14A C14 H14C 109.5 . . ?
H14B C14 H14C 109.4 . . ?
C20 C21 H21A 109.6 . . ?
C20 C21 H21B 109.6 . . ?
C22 C21 C20 110.1(4) . . ?
C22 C21 H21A 109.6 . . ?
C22 C21 H21B 109.6 . . ?
H21A C21 H21B 108.2 . . ?
C4 C7 H7A 109.4 . . ?
C4 C7 H7B 109.5 . . ?
C4 C7 H7C 109.6 . . ?
H7A C7 H7B 109.5 . . ?
H7A C7 H7C 109.5 . . ?
H7B C7 H7C 109.5 . . ?

loop_
_geom_bond_atom_site_label_1
_geom_bond_atom_site_label_2
_geom_bond_distance
_geom_bond_site_symmetry_2
_geom_bond_publ_flag
O1 H1 0.8201 . ?
O1 C3 1.434(5) . ?
N1 C28 1.484(8) . ?
N1 C27 1.251(7) . ?
C26 H26 0.9800 . ?
C26 C33 1.492(9) . ?
C26 C23 1.556(7) . ?
C26 C25 1.556(8) . ?
C6 C5 1.554(5) . ?
C6 C13 1.566(6) . ?
C6 C1 1.544(6) . ?
C6 C9 1.547(6) . ?
C2 H2A 0.9700 . ?
C2 H2B 0.9700 . ?
C2 C3 1.500(7) . ?
C2 C1 1.524(6) . ?
C35 H35A 0.9599 . ?
C35 H35B 0.9600 . ?
C35 H35C 0.9599 . ?
C35 C33 1.487(12) . ?
C28 H28A 0.9700 . ?
C28 H28B 0.9700 . ?
C28 C29 1.433(10) . ?
C5 H5 0.9800 . ?
C5 C10 1.524(6) . ?
C5 C4 1.560(6) . ?
C30X H30A 0.9704 . ?
C30X H30B 0.9700 . ?
C30X C29 1.413(8) . ?
C30X C31X 1.456(5) . ?
C12 C15 1.599(6) . ?
C12 C13 1.566(6) . ?
C12 C11 1.539(6) . ?
C12 C14 1.548(6) . ?
C32 H32A 0.9599 . ?
C32 H32B 0.9601 . ?
C32 H32C 0.9604 . ?
C32 C31X 1.625(7) . ?
C10 H10A 0.9700 . ?
C10 H10B 0.9700 . ?
C10 C11 1.517(6) . ?
C8 H8A 0.9600 . ?
C8 H8B 0.9598 . ?
C8 H8C 0.9599 . ?
C8 C4 1.542(7) . ?
C15 C20 1.544(6) . ?
C15 C16 1.564(6) . ?
C15 C19 1.543(6) . ?
C33 C34 1.323(11) . ?
C13 H13 0.9800 . ?
C13 C18 1.536(6) . ?
C30 H30C 0.9700 . ?
C30 H30D 0.9699 . ?
C30 C29 1.413(8) . ?
C30 C31 1.456(5) . ?
C20 H20A 0.9700 . ?
C20 H20B 0.9700 . ?
C20 C21 1.543(7) . ?
C32X H32D 0.9608 . ?
C32X H32E 0.9601 . ?
C32X H32F 0.9599 . ?
C32X C31 1.625(8) . ?
C3 H3 0.9800 . ?
C3 C4 1.531(7) . ?
C1 H1A 0.9700 . ?
C1 H1B 0.9700 . ?
C16 H16 0.9800 . ?
C16 C23 1.527(6) . ?
C16 C17 1.523(6) . ?
C23 H23 0.9800 . ?
C23 C22 1.540(7) . ?
C22 C24 1.542(7) . ?
C22 C27 1.515(8) . ?
C22 C21 1.529(7) . ?
C9 H9A 0.9600 . ?
C9 H9B 0.9600 . ?
C9 H9C 0.9600 . ?
C11 H11A 0.9700 . ?
C11 H11B 0.9700 . ?
C25 H25A 0.9700 . ?
C25 H25B 0.9700 . ?
C25 C24 1.536(9) . ?
C19 H19A 0.9594 . ?
C19 H19B 0.9602 . ?
C19 H19C 0.9600 . ?
C24 H24A 0.9700 . ?
C24 H24B 0.9700 . ?
C17 H17A 0.9700 . ?
C17 H17B 0.9700 . ?
C17 C18 1.526(7) . ?
C34 H34A 0.9300 . ?
C34 H34B 0.9300 . ?
C18 H18A 0.9700 . ?
C18 H18B 0.9700 . ?
C29 H29A 0.9700 . ?
C29 H29B 0.9700 . ?
C29 H29C 0.9699 . ?
C29 H29D 0.9698 . ?
C4 C7 1.544(7) . ?
C31X H31A 0.9696 . ?
C31X H31B 0.9707 . ?
C27 H27 0.9300 . ?
C31 H31C 0.9703 . ?
C31 H31D 0.9699 . ?
C14 H14A 0.9596 . ?
C14 H14B 0.9600 . ?
C14 H14C 0.9599 . ?
C21 H21A 0.9700 . ?
C21 H21B 0.9700 . ?
C7 H7A 0.9597 . ?
C7 H7B 0.9607 . ?
C7 H7C 0.9599 . ?

loop_
_geom_torsion_atom_site_label_1
_geom_torsion_atom_site_label_2
_geom_torsion_atom_site_label_3
_geom_torsion_atom_site_label_4
_geom_torsion
_geom_torsion_site_symmetry_1
_geom_torsion_site_symmetry_2
_geom_torsion_site_symmetry_3
_geom_torsion_site_symmetry_4
_geom_torsion_publ_flag
O1 C3 C4 C5 -178.5(3) . . . . ?
O1 C3 C4 C8 65.0(5) . . . . ?
O1 C3 C4 C7 -51.6(5) . . . . ?
N1 C28 C29 C30X 151.3(6) . . . . ?
N1 C28 C29 C30 79.7(8) . . . . ?
C26 C23 C22 C24 -43.2(6) . . . . ?
C26 C23 C22 C27 70.4(5) . . . . ?
C26 C23 C22 C21 -164.8(4) . . . . ?
C26 C25 C24 C22 -23.3(7) . . . . ?
C6 C5 C10 C11 -62.6(5) . . . . ?
C6 C5 C4 C8 168.8(4) . . . . ?
C6 C5 C4 C3 53.7(5) . . . . ?
C6 C5 C4 C7 -70.9(5) . . . . ?
C6 C13 C18 C17 -172.4(4) . . . . ?
C2 C3 C4 C5 -55.5(5) . . . . ?
C2 C3 C4 C8 -172.0(4) . . . . ?
C2 C3 C4 C7 71.3(5) . . . . ?
C28 N1 C27 C22 176.0(5) . . . . ?
C5 C6 C13 C12 -54.3(4) . . . . ?
C5 C6 C13 C18 175.8(4) . . . . ?
C5 C6 C1 C2 48.4(5) . . . . ?
C5 C10 C11 C12 57.8(5) . . . . ?
C12 C15 C20 C21 -165.6(4) . . . . ?
C12 C15 C16 C23 170.6(4) . . . . ?
C12 C15 C16 C17 -60.2(5) . . . . ?
C12 C13 C18 C17 54.5(5) . . . . ?
C10 C5 C4 C8 -58.4(5) . . . . ?
C10 C5 C4 C3 -173.6(4) . . . . ?
C10 C5 C4 C7 61.8(5) . . . . ?
C15 C12 C13 C6 168.5(3) . . . . ?
C15 C12 C13 C18 -59.5(4) . . . . ?
C15 C12 C11 C10 -167.6(4) . . . . ?
C15 C20 C21 C22 50.9(6) . . . . ?
C15 C16 C23 C26 178.7(4) . . . . ?
C15 C16 C23 C22 -60.0(5) . . . . ?
C15 C16 C17 C18 55.5(5) . . . . ?
C33 C26 C23 C16 -83.9(7) . . . . ?
C33 C26 C23 C22 152.0(6) . . . . ?
C33 C26 C25 C24 -129.3(6) . . . . ?
C13 C6 C5 C10 59.2(4) . . . . ?
C13 C6 C5 C4 -166.0(4) . . . . ?
C13 C6 C1 C2 163.3(4) . . . . ?
C13 C12 C15 C20 -175.5(3) . . . . ?
C13 C12 C15 C16 62.3(4) . . . . ?
C13 C12 C15 C19 -57.6(4) . . . . ?
C13 C12 C11 C10 -49.0(5) . . . . ?
C20 C15 C16 C23 49.8(5) . . . . ?
C20 C15 C16 C17 178.9(4) . . . . ?
C3 C2 C1 C6 -54.1(6) . . . . ?
C1 C6 C5 C10 174.9(4) . . . . ?
C1 C6 C5 C4 -50.2(5) . . . . ?
C1 C6 C13 C12 -170.0(3) . . . . ?
C1 C6 C13 C18 60.1(5) . . . . ?
C1 C2 C3 O1 -177.0(4) . . . . ?
C1 C2 C3 C4 57.9(6) . . . . ?
C16 C15 C20 C21 -46.2(6) . . . . ?
C16 C23 C22 C24 -173.2(4) . . . . ?
C16 C23 C22 C27 -59.6(5) . . . . ?
C16 C23 C22 C21 65.3(5) . . . . ?
C16 C17 C18 C13 -52.5(6) . . . . ?
C23 C26 C33 C35 -52.4(8) . . . . ?
C23 C26 C33 C34 131.4(7) . . . . ?
C23 C26 C25 C24 -3.3(7) . . . . ?
C23 C16 C17 C18 -178.3(4) . . . . ?
C23 C22 C24 C25 40.6(6) . . . . ?
C23 C22 C27 N1 145.1(6) . . . . ?
C23 C22 C21 C20 -58.8(6) . . . . ?
C9 C6 C5 C10 -66.8(5) . . . . ?
C9 C6 C5 C4 68.0(5) . . . . ?
C9 C6 C13 C12 71.6(5) . . . . ?
C9 C6 C13 C18 -58.3(5) . . . . ?
C9 C6 C1 C2 -74.0(5) . . . . ?
C11 C12 C15 C20 -56.9(5) . . . . ?
C11 C12 C15 C16 -179.1(4) . . . . ?
C11 C12 C15 C19 61.0(5) . . . . ?
C11 C12 C13 C6 48.8(5) . . . . ?
C11 C12 C13 C18 -179.2(4) . . . . ?
C25 C26 C33 C35 66.3(8) . . . . ?
C25 C26 C33 C34 -109.9(8) . . . . ?
C25 C26 C23 C16 152.9(5) . . . . ?
C25 C26 C23 C22 28.8(6) . . . . ?
C19 C15 C20 C21 73.6(5) . . . . ?
C19 C15 C16 C23 -68.3(5) . . . . ?
C19 C15 C16 C17 60.9(5) . . . . ?
C24 C22 C27 N1 -105.1(6) . . . . ?
C24 C22 C21 C20 -171.5(5) . . . . ?
C17 C16 C23 C26 52.2(6) . . . . ?
C17 C16 C23 C22 173.5(4) . . . . ?
C29 C30X C31X C32 -51.7(16) . . . . ?
C29 C30 C31 C32X 83.1(13) . . . . ?
C4 C5 C10 C11 161.6(4) . . . . ?
C31X C30X C29 C28 -51.2(14) . . . . ?
C27 N1 C28 C29 -104.4(7) . . . . ?
C27 C22 C24 C25 -76.3(6) . . . . ?
C27 C22 C21 C20 65.4(6) . . . . ?
C31 C30 C29 C28 68.2(9) . . . . ?
C14 C12 C15 C20 61.7(4) . . . . ?
C14 C12 C15 C16 -60.5(4) . . . . ?
C14 C12 C15 C19 179.6(4) . . . . ?
C14 C12 C13 C6 -69.5(4) . . . . ?
C14 C12 C13 C18 62.5(5) . . . . ?
C14 C12 C11 C10 72.0(5) . . . . ?
C21 C22 C24 C25 157.7(5) . . . . ?
C21 C22 C27 N1 22.4(8) . . . . ?
